data_7700658
loop_
_publ_author_name
'Frogley, Benjamin J.'
'Hill, Anthony F.'
'Watson, Lachlan J.'

_publ_section_title
;
 New binding modes for CSe: coinage metal coordination to a tungsten
 selenocarbonyl complex.
;
_journal_issue 33
_journal_name_full 'Dalton transactions (Cambridge, England : 2003)'
_journal_page_first 12598
_journal_page_last 12606
_journal_paper_doi 10.1039/c9dt02958c
_journal_volume 48
_journal_year 2019
_chemical_formula_moiety 'C36 H37 Au B N6 O2 P Se W, 0.5(C H2 Cl2)'
_chemical_formula_sum 'C36.5 H38 Au B Cl N6 O2 P Se W'
_chemical_formula_weight 1129.73
_space_group_crystal_system monoclinic
_space_group_IT_number 14
_space_group_name_Hall '-P 2yn'
_space_group_name_H-M_alt 'P 1 21/n 1'
_symmetry_space_group_name_Hall '-P 2yn'
_symmetry_space_group_name_H-M 'P 1 21/n 1'
_atom_sites_solution_hydrogens geom
_audit_creation_method SHELXL-2016/6
_audit_update_record
;
2019-05-28 deposited with the CCDC.    2019-07-23 downloaded from the CCDC.
;
_cell_angle_alpha 90
_cell_angle_beta 89.5550(10)
_cell_angle_gamma 90
_cell_formula_units_Z 8
_cell_length_a 9.86360(10)
_cell_length_b 24.9374(2)
_cell_length_c 31.5709(3)
_cell_measurement_reflns_used 19159
_cell_measurement_temperature 150.0(1)
_cell_measurement_theta_max 70.7440
_cell_measurement_theta_min 3.5240
_cell_volume 7765.34(12)
_computing_cell_refinement 'CrysAlisPro 1.171.40.36a (Rigaku OD, 2018)'
_computing_data_collection 'CrysAlisPro 1.171.40.36a (Rigaku OD, 2018)'
_computing_data_reduction 'CrysAlisPro 1.171.40.36a (Rigaku OD, 2018)'
_computing_structure_refinement 'SHELXL-2016/6 (Sheldrick, 2016)'
_computing_structure_solution 'SHELXT 2014/5 (Sheldrick, 2014)'
_diffrn_ambient_temperature 150.0(1)
_diffrn_detector_area_resol_mean 8.1297
_diffrn_measured_fraction_theta_full 0.998
_diffrn_measured_fraction_theta_max 0.998
_diffrn_measurement_device_type 'SuperNova, Dual, Cu at home/near, EosS2'
_diffrn_measurement_method '\w scans'
_diffrn_radiation_type CuK\a
_diffrn_radiation_wavelength 1.54184
_diffrn_reflns_av_R_equivalents 0.0300
_diffrn_reflns_av_unetI/netI 0.0327
_diffrn_reflns_Laue_measured_fraction_full 0.998
_diffrn_reflns_Laue_measured_fraction_max 0.998
_diffrn_reflns_limit_h_max 9
_diffrn_reflns_limit_h_min -11
_diffrn_reflns_limit_k_max 29
_diffrn_reflns_limit_k_min -29
_diffrn_reflns_limit_l_max 37
_diffrn_reflns_limit_l_min -35
_diffrn_reflns_number 41511
_diffrn_reflns_point_group_measured_fraction_full 0.998
_diffrn_reflns_point_group_measured_fraction_max 0.998
_diffrn_reflns_theta_full 66.596
_diffrn_reflns_theta_max 66.596
_diffrn_reflns_theta_min 3.545
_diffrn_source 'micro-focus sealed X-ray tube'
_exptl_absorpt_coefficient_mu 14.816
_exptl_absorpt_correction_T_max 1.00000
_exptl_absorpt_correction_T_min 0.88429
_exptl_absorpt_correction_type multi-scan
_exptl_absorpt_process_details
;
CrysAlisPro 1.171.40.36a (Rigaku Oxford Diffraction, 2018)
Empirical absorption correction using spherical harmonics,
 implemented in SCALE3 ABSPACK scaling algorithm.
;
_exptl_crystal_colour 'clear light yellow'
_exptl_crystal_density_diffrn 1.933
_exptl_crystal_description plate
_exptl_crystal_F_000 4312
_exptl_crystal_size_max 0.063
_exptl_crystal_size_mid 0.044
_exptl_crystal_size_min 0.030
_refine_diff_density_max 3.883
_refine_diff_density_min -2.095
_refine_diff_density_rms 0.130
_refine_ls_extinction_method none
_refine_ls_goodness_of_fit_ref 1.058
_refine_ls_hydrogen_treatment constr
_refine_ls_matrix_type full
_refine_ls_number_parameters 929
_refine_ls_number_reflns 13695
_refine_ls_number_restraints 3
_refine_ls_restrained_S_all 1.059
_refine_ls_R_factor_all 0.0400
_refine_ls_R_factor_gt 0.0340
_refine_ls_shift/su_max 0.003
_refine_ls_shift/su_mean 0.000
_refine_ls_structure_factor_coef Fsqd
_refine_ls_weighting_details 'w=1/[\s^2^(Fo^2^)+(0.0342P)^2^+31.4087P] where P=(Fo^2^+2Fc^2^)/3'
_refine_ls_weighting_scheme calc
_refine_ls_wR_factor_gt 0.0783
_refine_ls_wR_factor_ref 0.0811
_reflns_Friedel_coverage 0.000
_reflns_number_gt 12198
_reflns_number_total 13695
_reflns_threshold_expression 'I > 2\s(I)'
_cod_data_source_file c9dt02958c2.cif
_cod_data_source_block Compound_7
_cod_depositor_comments 'Adding full bibliography for 7700656--7700662.cif.'
_cod_original_formula_sum 'C36.50 H38 Au B Cl N6 O2 P Se W'
_cod_database_code 7700658
_shelx_shelxl_version_number 2016/6
_shelx_space_group_comment
;
The symmetry employed for this shelxl refinement is uniquely defined
by the following loop, which should always be used as a source of
symmetry information in preference to the above space-group names.
They are only intended as comments.
;
_shelx_estimated_absorpt_t_min 0.455
_shelx_estimated_absorpt_t_max 0.665

loop_
_space_group_symop_operation_xyz
'x, y, z'
'-x+1/2, y+1/2, -z+1/2'
'-x, -y, -z'
'x-1/2, -y-1/2, z-1/2'

loop_
_atom_site_label
_atom_site_type_symbol
_atom_site_fract_x
_atom_site_fract_y
_atom_site_fract_z
_atom_site_U_iso_or_equiv
_atom_site_adp_type
_atom_site_occupancy
_atom_site_site_symmetry_order
_atom_site_calc_flag
_atom_site_refinement_flags_posn
_atom_site_refinement_flags_adp
_atom_site_refinement_flags_occupancy
_atom_site_disorder_assembly
_atom_site_disorder_group
Au2 Au 0.64771(2) 0.39736(2) 0.83801(2) 0.02495(6) Uani 1 1 d . . . . .
Au1 Au 0.48992(2) 0.21905(2) 0.45759(2) 0.02533(6) Uani 1 1 d . . . . .
W2 W 0.39733(2) 0.53135(2) 0.76109(2) 0.02271(6) Uani 1 1 d . . . . .
W1 W 0.27112(3) 0.36259(2) 0.53538(2) 0.02350(7) Uani 1 1 d . . . . .
Se2 Se 0.61749(6) 0.49217(2) 0.84901(2) 0.02930(14) Uani 1 1 d . . . . .
Se1 Se 0.50118(7) 0.31509(3) 0.45107(2) 0.03202(15) Uani 1 1 d . . . . .
P1 P 0.48574(14) 0.12987(6) 0.47085(5) 0.0222(3) Uani 1 1 d . . . . .
P2 P 0.66882(15) 0.30771(6) 0.82895(5) 0.0256(3) Uani 1 1 d . . . . .
N3 N 0.0965(5) 0.30647(19) 0.53983(15) 0.0253(10) Uani 1 1 d . . . . .
N4 N -0.0348(5) 0.3245(2) 0.54261(16) 0.0278(11) Uani 1 1 d . . . . .
N6 N -0.0060(5) 0.41125(19) 0.50335(15) 0.0236(10) Uani 1 1 d . . . . .
N7 N 0.2818(5) 0.5662(2) 0.70434(16) 0.0286(11) Uani 1 1 d . . . . .
N11 N 0.2205(5) 0.47527(19) 0.76142(15) 0.0253(10) Uani 1 1 d . . . . .
N5 N 0.1301(5) 0.40775(19) 0.49382(15) 0.0236(10) Uani 1 1 d . . . . .
Cl3 Cl 0.1153(18) 0.2774(17) 0.6925(7) 0.151(4) Uani 0.396(11) 1 d D . P A 1
N8 N 0.1444(5) 0.5722(2) 0.70758(15) 0.0261(10) Uani 1 1 d . . . . .
N12 N 0.0930(5) 0.4943(2) 0.75522(15) 0.0252(10) Uani 1 1 d . . . . .
N9 N 0.2532(5) 0.5841(2) 0.79721(16) 0.0280(11) Uani 1 1 d . . . . .
N1 N 0.1448(5) 0.4063(2) 0.58665(16) 0.0299(11) Uani 1 1 d . . . . .
O1 O 0.5032(5) 0.4484(2) 0.5403(2) 0.0579(15) Uani 1 1 d . . . . .
C16 C 0.5842(6) 0.1156(2) 0.51760(18) 0.0248(12) Uani 1 1 d . . . . .
N2 N 0.0069(5) 0.4084(2) 0.58326(16) 0.0280(11) Uani 1 1 d . . . . .
O3 O 0.5774(5) 0.4544(3) 0.70527(18) 0.0583(16) Uani 1 1 d . . . . .
O2 O 0.4458(5) 0.2989(3) 0.60100(18) 0.0615(17) Uani 1 1 d . . . . .
O4 O 0.6336(6) 0.6146(3) 0.7504(2) 0.071(2) Uani 1 1 d . . . . .
Cl1 Cl -0.1208(12) 0.2500(8) 0.6688(6) 0.162(4) Uani 0.396(11) 1 d D . P A 1
C110 C 0.6554(7) 0.2336(3) 0.8961(2) 0.0374(15) Uani 1 1 d . . . . .
H110 H 0.746482 0.226364 0.890842 0.045 Uiso 1 1 calc R U . . .
C4 C 0.5587(6) 0.0874(2) 0.43012(19) 0.0265(12) Uani 1 1 d . . . . .
C101 C 0.8432(6) 0.2847(2) 0.8258(2) 0.0321(14) Uani 1 1 d . . . . .
C115 C 0.5875(6) 0.2864(2) 0.7808(2) 0.0299(13) Uani 1 1 d . . . . .
C00V C 0.0259(6) 0.4532(2) 0.44286(19) 0.0293(13) Uani 1 1 d . . . . .
H00V H 0.011394 0.472596 0.418144 0.035 Uiso 1 1 calc R U . . .
C10 C 0.3161(6) 0.1047(2) 0.4812(2) 0.0282(13) Uani 1 1 d . . . . .
C15 C 0.2852(7) 0.0719(3) 0.5153(2) 0.0346(14) Uani 1 1 d . . . . .
H15 H 0.353301 0.060393 0.533341 0.042 Uiso 1 1 calc R U . . .
N10 N 0.1191(5) 0.5861(2) 0.78635(16) 0.0275(11) Uani 1 1 d . . . . .
C00Z C -0.0698(6) 0.4386(2) 0.47258(19) 0.0274(12) Uani 1 1 d . . . . .
C127 C 0.2664(7) 0.6141(3) 0.8319(2) 0.0347(14) Uani 1 1 d . . . . .
C106 C 0.9415(6) 0.3132(3) 0.8464(2) 0.0333(14) Uani 1 1 d . . . . .
H106 H 0.918275 0.344411 0.860840 0.040 Uiso 1 1 calc R U . . .
C11 C 0.2141(7) 0.1220(3) 0.4541(2) 0.0414(16) Uani 1 1 d . . . . .
H11 H 0.235115 0.144486 0.431442 0.050 Uiso 1 1 calc R U . . .
C109 C 0.5866(6) 0.2714(2) 0.87177(19) 0.0275(12) Uani 1 1 d . . . . .
C17 C 0.6547(7) 0.0680(3) 0.5230(2) 0.0344(14) Uani 1 1 d . . . . .
H17 H 0.648231 0.040772 0.502968 0.041 Uiso 1 1 calc R U . . .
C100 C 0.4994(6) 0.5075(2) 0.80526(19) 0.0248(12) Uani 1 1 d . . . . .
C132 C 0.3195(7) 0.5842(3) 0.6663(2) 0.0359(15) Uani 1 1 d . . . . .
C124 C 0.0029(6) 0.4532(3) 0.75724(19) 0.0317(14) Uani 1 1 d . . . . .
C21 C 0.5926(7) 0.1556(2) 0.5484(2) 0.0321(13) Uani 1 1 d . . . . .
H21 H 0.543577 0.187250 0.545350 0.038 Uiso 1 1 calc R U . . .
C019 C 0.0902(7) 0.2523(3) 0.5420(2) 0.0348(14) Uani 1 1 d . . . . .
C9 C 0.6951(6) 0.0948(3) 0.4193(2) 0.0361(15) Uani 1 1 d . . . . .
H9 H 0.744489 0.121957 0.432197 0.043 Uiso 1 1 calc R U . . .
C01B C 0.2837(7) 0.4371(3) 0.4356(2) 0.0393(16) Uani 1 1 d . . . . .
H01A H 0.347564 0.453340 0.454406 0.059 Uiso 1 1 calc R U . . .
H01B H 0.275841 0.458550 0.410459 0.059 Uiso 1 1 calc R U . . .
H01C H 0.314478 0.401804 0.427997 0.059 Uiso 1 1 calc R U . . .
C134 C 0.0951(7) 0.5947(2) 0.6717(2) 0.0316(13) Uani 1 1 d . . . . .
C105 C 1.0748(7) 0.2959(3) 0.8461(2) 0.0393(16) Uani 1 1 d . . . . .
H105 H 1.141082 0.315124 0.860372 0.047 Uiso 1 1 calc R U . . .
C01E C 0.1484(6) 0.4332(2) 0.45707(19) 0.0286(13) Uani 1 1 d . . . . .
C2 C 0.4157(6) 0.4187(3) 0.5379(2) 0.0356(15) Uani 1 1 d . . . . .
C116 C 0.6155(7) 0.3139(3) 0.7435(2) 0.0387(15) Uani 1 1 d . . . . .
H116 H 0.677589 0.341913 0.743760 0.046 Uiso 1 1 calc R U . . .
C123 C 0.0760(7) 0.4071(3) 0.7645(2) 0.0387(16) Uani 1 1 d . . . . .
H123 H 0.041870 0.372476 0.767321 0.046 Uiso 1 1 calc R U . . .
C120 C 0.4936(7) 0.2441(3) 0.7801(2) 0.0365(15) Uani 1 1 d . . . . .
H120 H 0.473495 0.225255 0.804771 0.044 Uiso 1 1 calc R U . . .
C111 C 0.5864(9) 0.2070(3) 0.9285(2) 0.0446(18) Uani 1 1 d . . . . .
H111 H 0.631786 0.181853 0.944886 0.054 Uiso 1 1 calc R U . . .
C01K C -0.0439(7) 0.2366(3) 0.5461(2) 0.0396(16) Uani 1 1 d . . . . .
H01K H -0.076469 0.201682 0.547694 0.047 Uiso 1 1 calc R U . . .
C5 C 0.4853(7) 0.0478(3) 0.4093(2) 0.0401(16) Uani 1 1 d . . . . .
H5 H 0.393916 0.042676 0.415510 0.048 Uiso 1 1 calc R U . . .
C121 C 0.3302(8) 0.3874(3) 0.7748(3) 0.0475(18) Uani 1 1 d . . . . .
H12A H 0.383738 0.384713 0.749319 0.071 Uiso 1 1 calc R U . . .
H12B H 0.299746 0.352388 0.783067 0.071 Uiso 1 1 calc R U . . .
H12C H 0.384149 0.402594 0.796922 0.071 Uiso 1 1 calc R U . . .
C23 C 0.1752(7) 0.4282(3) 0.6244(2) 0.0386(15) Uani 1 1 d . . . . .
C125 C -0.1451(7) 0.4608(3) 0.7508(3) 0.0455(18) Uani 1 1 d . . . . .
H12D H -0.181454 0.482942 0.772997 0.068 Uiso 1 1 calc R U . . .
H12E H -0.189605 0.426586 0.751162 0.068 Uiso 1 1 calc R U . . .
H12F H -0.159873 0.477868 0.723912 0.068 Uiso 1 1 calc R U . . .
C129 C 0.0504(7) 0.6168(3) 0.8138(2) 0.0357(14) Uani 1 1 d . . . . .
C25 C -0.0480(7) 0.4302(3) 0.6186(2) 0.0372(15) Uani 1 1 d . . . . .
C1 C 0.3804(6) 0.3335(2) 0.4945(2) 0.0285(13) Uani 1 1 d . . . . .
C122 C 0.2104(7) 0.4226(3) 0.7669(2) 0.0338(14) Uani 1 1 d . . . . .
C128 C 0.1413(7) 0.6351(3) 0.8433(2) 0.0400(16) Uani 1 1 d . . . . .
H128 H 0.122471 0.657264 0.866302 0.048 Uiso 1 1 calc R U . . .
C01U C -0.2189(6) 0.4501(3) 0.4732(2) 0.0368(15) Uani 1 1 d . . . . .
H01D H -0.268314 0.417018 0.471647 0.055 Uiso 1 1 calc R U . . .
H01E H -0.241484 0.472192 0.449308 0.055 Uiso 1 1 calc R U . . .
H01F H -0.242554 0.468534 0.498881 0.055 Uiso 1 1 calc R U . . .
C107 C 0.5442(7) 0.5853(3) 0.7546(2) 0.0411(16) Uani 1 1 d . . . . .
C8 C 0.7563(8) 0.0627(3) 0.3900(2) 0.0479(18) Uani 1 1 d . . . . .
H8 H 0.847752 0.067508 0.383669 0.057 Uiso 1 1 calc R U . . .
C126 C 0.3994(8) 0.6218(3) 0.8535(3) 0.0498(19) Uani 1 1 d . . . . .
H12G H 0.423418 0.589483 0.868154 0.075 Uiso 1 1 calc R U . . .
H12H H 0.392073 0.650768 0.873374 0.075 Uiso 1 1 calc R U . . .
H12I H 0.467980 0.630039 0.832752 0.075 Uiso 1 1 calc R U . . .
C114 C 0.4517(7) 0.2830(3) 0.8812(2) 0.0390(15) Uani 1 1 d . . . . .
H114 H 0.406690 0.309329 0.865997 0.047 Uiso 1 1 calc R U . . .
C112 C 0.4518(9) 0.2174(3) 0.9364(2) 0.0464(18) Uani 1 1 d . . . . .
H112 H 0.406247 0.198605 0.957643 0.056 Uiso 1 1 calc R U . . .
C26 C -0.1975(8) 0.4350(4) 0.6253(3) 0.054(2) Uani 1 1 d . . . . .
H26A H -0.237798 0.450998 0.600777 0.081 Uiso 1 1 calc R U . . .
H26B H -0.215131 0.457154 0.649629 0.081 Uiso 1 1 calc R U . . .
H26C H -0.235691 0.400077 0.629884 0.081 Uiso 1 1 calc R U . . .
C108 C 0.5100(6) 0.4834(3) 0.7250(2) 0.0379(16) Uani 1 1 d . . . . .
C18 C 0.7350(7) 0.0612(3) 0.5586(2) 0.0394(16) Uani 1 1 d . . . . .
H18 H 0.781611 0.029169 0.562362 0.047 Uiso 1 1 calc R U . . .
C135 C -0.0523(7) 0.6052(3) 0.6648(2) 0.0419(16) Uani 1 1 d . . . . .
H13A H -0.101306 0.571964 0.665801 0.063 Uiso 1 1 calc R U . . .
H13B H -0.064433 0.621683 0.637593 0.063 Uiso 1 1 calc R U . . .
H13C H -0.085878 0.628740 0.686529 0.063 Uiso 1 1 calc R U . . .
C3 C 0.3795(6) 0.3224(3) 0.5772(2) 0.0387(16) Uani 1 1 d . . . . .
C133 C 0.2045(8) 0.6027(3) 0.6449(2) 0.0405(16) Uani 1 1 d . . . . .
H133 H 0.202408 0.617600 0.617890 0.049 Uiso 1 1 calc R U . . .
C113 C 0.3838(8) 0.2556(3) 0.9131(2) 0.0451(17) Uani 1 1 d . . . . .
H113 H 0.292987 0.262911 0.918775 0.054 Uiso 1 1 calc R U . . .
B2 B 0.0684(6) 0.5545(3) 0.7475(2) 0.0253(14) Uani 1 1 d . . . . .
H2 H -0.028894 0.560859 0.743925 0.030 Uiso 1 1 calc R U . . .
C131 C 0.4620(8) 0.5822(4) 0.6496(3) 0.056(2) Uani 1 1 d . . . . .
H13D H 0.518542 0.605002 0.666469 0.084 Uiso 1 1 calc R U . . .
H13E H 0.463754 0.594423 0.620745 0.084 Uiso 1 1 calc R U . . .
H13F H 0.495082 0.546075 0.650859 0.084 Uiso 1 1 calc R U . . .
C19 C 0.7465(8) 0.1010(3) 0.5880(2) 0.0449(17) Uani 1 1 d . . . . .
H19 H 0.802906 0.096411 0.611155 0.054 Uiso 1 1 calc R U . . .
C24 C 0.0567(8) 0.4433(3) 0.6447(2) 0.0442(17) Uani 1 1 d . . . . .
H24 H 0.049547 0.459445 0.671224 0.053 Uiso 1 1 calc R U . . .
C02B C -0.1201(7) 0.2833(3) 0.5473(2) 0.0379(15) Uani 1 1 d . . . . .
C12 C 0.0816(7) 0.1056(4) 0.4608(3) 0.055(2) Uani 1 1 d . . . . .
H12 H 0.013903 0.116638 0.442373 0.066 Uiso 1 1 calc R U . . .
C14 C 0.1517(7) 0.0563(3) 0.5224(3) 0.0449(18) Uani 1 1 d . . . . .
H14 H 0.130036 0.034656 0.545486 0.054 Uiso 1 1 calc R U . . .
C02E C 0.2118(8) 0.2184(3) 0.5404(3) 0.0482(19) Uani 1 1 d . . . . .
H02A H 0.264374 0.227116 0.515642 0.072 Uiso 1 1 calc R U . . .
H02B H 0.185357 0.181351 0.539275 0.072 Uiso 1 1 calc R U . . .
H02C H 0.265077 0.224478 0.565252 0.072 Uiso 1 1 calc R U . . .
C130 C -0.0993(7) 0.6279(4) 0.8090(2) 0.0492(19) Uani 1 1 d . . . . .
H13G H -0.117387 0.638552 0.780388 0.074 Uiso 1 1 calc R U . . .
H13H H -0.125755 0.656210 0.827993 0.074 Uiso 1 1 calc R U . . .
H13I H -0.149899 0.596092 0.815647 0.074 Uiso 1 1 calc R U . . .
C20 C 0.6741(8) 0.1482(3) 0.5833(2) 0.0449(17) Uani 1 1 d . . . . .
H20 H 0.680224 0.174954 0.603777 0.054 Uiso 1 1 calc R U . . .
B1 B -0.0648(6) 0.3850(3) 0.5438(2) 0.0250(13) Uani 1 1 d . . . . .
H1 H -0.162730 0.391175 0.545653 0.030 Uiso 1 1 calc R U . . .
C119 C 0.4303(8) 0.2306(3) 0.7420(3) 0.052(2) Uani 1 1 d . . . . .
H119 H 0.367389 0.202880 0.741249 0.062 Uiso 1 1 calc R U . . .
C13 C 0.0497(8) 0.0731(3) 0.4948(3) 0.054(2) Uani 1 1 d . . . . .
H13 H -0.039489 0.062274 0.499299 0.064 Uiso 1 1 calc R U . . .
C6 C 0.5496(10) 0.0159(3) 0.3790(3) 0.055(2) Uani 1 1 d . . . . .
H6 H 0.500978 -0.010617 0.365089 0.067 Uiso 1 1 calc R U . . .
C103 C 1.0105(9) 0.2210(4) 0.8032(4) 0.071(3) Uani 1 1 d . . . . .
H103 H 1.033784 0.189849 0.788716 0.085 Uiso 1 1 calc R U . . .
C104 C 1.1081(7) 0.2496(3) 0.8242(3) 0.056(2) Uani 1 1 d . . . . .
H104 H 1.197507 0.237755 0.823727 0.067 Uiso 1 1 calc R U . . .
C22 C 0.3167(8) 0.4327(4) 0.6402(3) 0.059(2) Uani 1 1 d . . . . .
H22A H 0.354893 0.397566 0.643256 0.089 Uiso 1 1 calc R U . . .
H22B H 0.316196 0.450593 0.667124 0.089 Uiso 1 1 calc R U . . .
H22C H 0.370093 0.453021 0.620319 0.089 Uiso 1 1 calc R U . . .
C117 C 0.5531(9) 0.3004(3) 0.7060(2) 0.0504(19) Uani 1 1 d . . . . .
H117 H 0.572739 0.319377 0.681300 0.060 Uiso 1 1 calc R U . . .
C102 C 0.8787(8) 0.2384(3) 0.8035(3) 0.058(2) Uani 1 1 d . . . . .
H102 H 0.812888 0.219380 0.788916 0.070 Uiso 1 1 calc R U . . .
C02Q C -0.2710(7) 0.2915(3) 0.5522(3) 0.059(2) Uani 1 1 d . . . . .
H02D H -0.293700 0.294187 0.581790 0.089 Uiso 1 1 calc R U . . .
H02E H -0.318139 0.261637 0.540060 0.089 Uiso 1 1 calc R U . . .
H02F H -0.297050 0.323896 0.538050 0.089 Uiso 1 1 calc R U . . .
C118 C 0.4622(9) 0.2591(4) 0.7054(3) 0.054(2) Uani 1 1 d . . . . .
H118 H 0.421010 0.249781 0.680010 0.065 Uiso 1 1 calc R U . . .
C7 C 0.6845(9) 0.0234(3) 0.3696(2) 0.052(2) Uani 1 1 d . . . . .
H7 H 0.727129 0.001848 0.349485 0.062 Uiso 1 1 calc R U . . .
Cl2 Cl -0.1421(7) 0.2835(6) 0.6686(3) 0.162(4) Uani 0.604(11) 1 d . . P A 2
C200 C 0.0156(13) 0.2931(5) 0.6509(4) 0.109(5) Uani 1 1 d D . . . .
H20A H 0.053994 0.282149 0.623910 0.130 Uiso 1 1 calc R U . A 1
H20B H -0.009626 0.330688 0.650194 0.130 Uiso 1 1 calc R U . A 1
Cl4 Cl 0.1531(11) 0.2750(10) 0.6775(5) 0.151(4) Uani 0.604(11) 1 d . . P A 2

loop_
_atom_site_aniso_label
_atom_site_aniso_U_11
_atom_site_aniso_U_22
_atom_site_aniso_U_33
_atom_site_aniso_U_23
_atom_site_aniso_U_13
_atom_site_aniso_U_12
Au2 0.02636(12) 0.02288(12) 0.02567(12) 0.00176(9) -0.00421(9) 0.00012(9)
Au1 0.02686(12) 0.02272(12) 0.02638(13) 0.00101(9) 0.00231(9) 0.00329(9)
W2 0.01919(12) 0.02836(13) 0.02063(13) 0.00298(10) -0.00296(9) -0.00118(10)
W1 0.02082(13) 0.02781(13) 0.02187(13) -0.00212(10) -0.00013(9) 0.00057(10)
Se2 0.0332(3) 0.0252(3) 0.0297(3) -0.0030(2) -0.0137(3) 0.0025(2)
Se1 0.0354(3) 0.0246(3) 0.0358(4) 0.0041(3) 0.0135(3) 0.0029(3)
P1 0.0227(7) 0.0214(7) 0.0227(7) -0.0010(5) 0.0010(5) 0.0019(5)
P2 0.0252(7) 0.0219(7) 0.0298(8) 0.0005(6) -0.0064(6) 0.0011(5)
N3 0.027(2) 0.023(2) 0.026(3) 0.0001(19) 0.005(2) -0.0012(19)
N4 0.027(3) 0.027(3) 0.030(3) 0.003(2) 0.000(2) -0.003(2)
N6 0.027(2) 0.023(2) 0.021(2) -0.0020(19) 0.0005(19) 0.0014(19)
N7 0.025(3) 0.037(3) 0.024(3) 0.010(2) -0.005(2) -0.004(2)
N11 0.023(2) 0.027(2) 0.026(3) 0.002(2) -0.0056(19) 0.0004(19)
N5 0.025(2) 0.026(2) 0.020(2) -0.0025(19) -0.0013(19) 0.0002(19)
Cl3 0.069(6) 0.237(7) 0.147(10) 0.039(10) -0.011(5) 0.020(8)
N8 0.029(3) 0.030(3) 0.019(2) 0.002(2) -0.0076(19) -0.001(2)
N12 0.019(2) 0.036(3) 0.021(2) 0.001(2) 0.0009(18) -0.005(2)
N9 0.028(3) 0.032(3) 0.024(3) -0.001(2) -0.006(2) 0.003(2)
N1 0.030(3) 0.034(3) 0.026(3) -0.007(2) 0.001(2) 0.001(2)
O1 0.040(3) 0.059(3) 0.075(4) -0.013(3) 0.001(3) -0.024(3)
C16 0.024(3) 0.027(3) 0.023(3) 0.001(2) 0.000(2) -0.004(2)
N2 0.032(3) 0.030(3) 0.022(3) -0.006(2) 0.000(2) 0.004(2)
O3 0.034(3) 0.094(5) 0.046(3) -0.028(3) -0.001(2) 0.021(3)
O2 0.043(3) 0.099(5) 0.043(3) 0.024(3) -0.004(2) 0.025(3)
O4 0.045(3) 0.070(4) 0.098(5) 0.038(4) -0.025(3) -0.034(3)
Cl1 0.061(3) 0.285(14) 0.140(4) 0.058(8) 0.031(3) 0.069(5)
C110 0.046(4) 0.029(3) 0.037(4) -0.001(3) -0.014(3) 0.003(3)
C4 0.031(3) 0.025(3) 0.023(3) 0.001(2) 0.004(2) 0.004(2)
C101 0.027(3) 0.026(3) 0.043(4) -0.002(3) -0.004(3) 0.003(2)
C115 0.030(3) 0.027(3) 0.033(3) -0.004(3) -0.007(3) 0.005(2)
C00V 0.036(3) 0.029(3) 0.022(3) 0.002(2) 0.004(2) 0.004(3)
C10 0.024(3) 0.027(3) 0.034(3) -0.006(2) 0.004(2) 0.000(2)
C15 0.032(3) 0.030(3) 0.042(4) -0.003(3) 0.004(3) 0.000(3)
N10 0.025(2) 0.034(3) 0.024(3) -0.002(2) -0.0022(19) 0.003(2)
C00Z 0.030(3) 0.025(3) 0.027(3) -0.003(2) -0.006(2) 0.004(2)
C127 0.040(4) 0.033(3) 0.030(3) -0.011(3) -0.010(3) 0.005(3)
C106 0.035(3) 0.033(3) 0.031(3) -0.001(3) 0.000(3) -0.001(3)
C11 0.035(4) 0.055(4) 0.035(4) 0.003(3) -0.001(3) -0.001(3)
C109 0.031(3) 0.024(3) 0.027(3) 0.005(2) -0.011(2) -0.003(2)
C17 0.037(3) 0.031(3) 0.035(4) 0.003(3) 0.000(3) 0.006(3)
C100 0.022(3) 0.023(3) 0.029(3) -0.002(2) 0.003(2) 0.000(2)
C132 0.035(3) 0.046(4) 0.026(3) 0.013(3) 0.002(3) -0.006(3)
C124 0.029(3) 0.047(4) 0.019(3) 0.007(3) -0.002(2) -0.009(3)
C21 0.039(3) 0.026(3) 0.031(3) -0.001(3) -0.003(3) 0.000(3)
C019 0.040(4) 0.030(3) 0.033(3) 0.002(3) 0.013(3) -0.001(3)
C9 0.029(3) 0.039(4) 0.041(4) -0.004(3) 0.006(3) 0.003(3)
C01B 0.044(4) 0.037(4) 0.036(4) 0.010(3) 0.009(3) 0.006(3)
C134 0.042(4) 0.028(3) 0.024(3) 0.004(2) -0.010(3) -0.002(3)
C105 0.027(3) 0.048(4) 0.043(4) -0.003(3) -0.005(3) -0.004(3)
C01E 0.037(3) 0.022(3) 0.028(3) -0.002(2) 0.001(3) 0.000(2)
C2 0.025(3) 0.045(4) 0.036(4) -0.008(3) 0.000(3) 0.001(3)
C116 0.044(4) 0.038(4) 0.035(4) 0.000(3) -0.001(3) -0.004(3)
C123 0.045(4) 0.033(3) 0.039(4) 0.011(3) -0.011(3) -0.011(3)
C120 0.041(4) 0.033(3) 0.035(4) -0.003(3) -0.006(3) -0.002(3)
C111 0.079(6) 0.031(3) 0.025(3) 0.007(3) -0.011(3) 0.003(3)
C01K 0.040(4) 0.027(3) 0.052(4) 0.001(3) 0.005(3) -0.005(3)
C5 0.045(4) 0.038(4) 0.038(4) -0.008(3) 0.004(3) -0.001(3)
C121 0.051(4) 0.031(4) 0.061(5) 0.000(3) -0.016(4) 0.001(3)
C23 0.046(4) 0.045(4) 0.025(3) -0.011(3) -0.004(3) 0.003(3)
C125 0.024(3) 0.062(5) 0.051(4) 0.011(4) -0.001(3) -0.011(3)
C129 0.033(3) 0.041(4) 0.033(3) -0.006(3) -0.002(3) 0.007(3)
C25 0.046(4) 0.037(4) 0.029(3) 0.002(3) 0.010(3) 0.014(3)
C1 0.029(3) 0.022(3) 0.034(3) 0.005(2) -0.005(2) -0.003(2)
C122 0.040(4) 0.030(3) 0.031(3) 0.000(3) -0.014(3) -0.004(3)
C128 0.046(4) 0.046(4) 0.029(3) -0.011(3) -0.004(3) 0.010(3)
C01U 0.030(3) 0.041(4) 0.040(4) 0.001(3) -0.009(3) 0.003(3)
C107 0.032(4) 0.050(4) 0.042(4) 0.010(3) -0.014(3) 0.003(3)
C8 0.043(4) 0.057(5) 0.043(4) -0.001(4) 0.015(3) 0.012(4)
C126 0.045(4) 0.049(4) 0.056(5) -0.020(4) -0.016(4) 0.007(3)
C114 0.035(4) 0.046(4) 0.036(4) 0.011(3) -0.005(3) 0.004(3)
C112 0.069(5) 0.041(4) 0.030(4) 0.008(3) 0.001(3) -0.011(4)
C26 0.050(5) 0.065(5) 0.045(4) 0.002(4) 0.015(4) 0.021(4)
C108 0.027(3) 0.061(4) 0.026(3) 0.004(3) -0.006(3) -0.008(3)
C18 0.035(4) 0.048(4) 0.036(4) 0.016(3) 0.002(3) 0.008(3)
C135 0.047(4) 0.045(4) 0.034(4) 0.003(3) -0.015(3) 0.014(3)
C3 0.025(3) 0.058(4) 0.033(4) -0.001(3) 0.006(3) 0.009(3)
C133 0.053(4) 0.043(4) 0.026(3) 0.010(3) -0.008(3) 0.002(3)
C113 0.046(4) 0.050(4) 0.039(4) 0.010(3) 0.005(3) -0.009(3)
B2 0.014(3) 0.035(4) 0.026(3) -0.001(3) -0.004(2) 0.004(3)
C131 0.041(4) 0.086(6) 0.042(4) 0.023(4) 0.003(3) -0.008(4)
C19 0.045(4) 0.056(5) 0.033(4) 0.014(3) -0.013(3) -0.008(3)
C24 0.064(5) 0.049(4) 0.020(3) -0.005(3) 0.001(3) 0.012(4)
C02B 0.031(3) 0.038(4) 0.044(4) 0.002(3) 0.000(3) -0.007(3)
C12 0.024(3) 0.082(6) 0.061(5) -0.003(5) -0.009(3) -0.007(4)
C14 0.045(4) 0.037(4) 0.053(5) 0.003(3) 0.020(3) -0.007(3)
C02E 0.052(4) 0.030(3) 0.062(5) 0.005(3) 0.026(4) 0.007(3)
C130 0.034(4) 0.072(5) 0.041(4) -0.017(4) -0.003(3) 0.012(4)
C20 0.064(5) 0.039(4) 0.032(4) 0.002(3) -0.010(3) -0.011(3)
B1 0.020(3) 0.031(3) 0.024(3) -0.003(3) 0.000(2) 0.003(3)
C119 0.057(5) 0.052(5) 0.046(4) -0.011(4) -0.013(4) -0.017(4)
C13 0.032(4) 0.060(5) 0.069(6) -0.012(4) 0.010(4) -0.016(3)
C6 0.085(6) 0.040(4) 0.042(4) -0.021(3) 0.002(4) 0.001(4)
C103 0.047(5) 0.057(5) 0.109(8) -0.041(5) -0.015(5) 0.021(4)
C104 0.027(4) 0.060(5) 0.080(6) -0.007(4) -0.008(4) 0.011(3)
C22 0.049(5) 0.087(7) 0.041(4) -0.027(4) -0.008(4) -0.003(4)
C117 0.069(5) 0.055(5) 0.027(4) -0.004(3) -0.012(3) 0.008(4)
C102 0.038(4) 0.049(5) 0.089(7) -0.026(4) -0.014(4) 0.004(3)
C02Q 0.033(4) 0.050(5) 0.094(7) 0.014(5) -0.004(4) -0.008(3)
C118 0.062(5) 0.064(5) 0.036(4) -0.007(4) -0.019(4) -0.006(4)
C7 0.071(5) 0.055(5) 0.029(4) -0.004(3) 0.016(4) 0.024(4)
Cl2 0.061(3) 0.285(14) 0.140(4) 0.058(8) 0.031(3) 0.069(5)
C200 0.122(11) 0.115(11) 0.089(9) 0.056(8) 0.012(8) 0.034(9)
Cl4 0.069(6) 0.237(7) 0.147(10) 0.039(10) -0.011(5) 0.020(8)

loop_
_atom_type_symbol
_atom_type_description
_atom_type_scat_dispersion_real
_atom_type_scat_dispersion_imag
_atom_type_scat_source
C C 0.0181 0.0091 'International Tables Vol C Tables 4.2.6.8 and 6.1.1.4'
H H 0.0000 0.0000 'International Tables Vol C Tables 4.2.6.8 and 6.1.1.4'
Au Au -4.4197 7.2980 'International Tables Vol C Tables 4.2.6.8 and 6.1.1.4'
B B 0.0090 0.0039 'International Tables Vol C Tables 4.2.6.8 and 6.1.1.4'
Cl Cl 0.3639 0.7018 'International Tables Vol C Tables 4.2.6.8 and 6.1.1.4'
N N 0.0311 0.0180 'International Tables Vol C Tables 4.2.6.8 and 6.1.1.4'
O O 0.0492 0.0322 'International Tables Vol C Tables 4.2.6.8 and 6.1.1.4'
P P 0.2955 0.4335 'International Tables Vol C Tables 4.2.6.8 and 6.1.1.4'
Se Se -0.7943 1.1372 'International Tables Vol C Tables 4.2.6.8 and 6.1.1.4'
W W -5.4734 5.5774 'International Tables Vol C Tables 4.2.6.8 and 6.1.1.4'

loop_
_geom_angle_atom_site_label_1
_geom_angle_atom_site_label_2
_geom_angle_atom_site_label_3
_geom_angle
P2 Au2 Se2 177.89(4)
P1 Au1 Se1 174.03(4)
C100 W2 C108 86.2(3)
C100 W2 C107 83.9(3)
C108 W2 C107 86.8(3)
C100 W2 N11 103.2(2)
C108 W2 N11 93.4(2)
C107 W2 N11 172.9(2)
C100 W2 N9 98.8(2)
C108 W2 N9 174.2(2)
C107 W2 N9 96.6(3)
N11 W2 N9 82.69(18)
C100 W2 N7 175.5(2)
C108 W2 N7 93.4(2)
C107 W2 N7 91.6(2)
N11 W2 N7 81.29(17)
N9 W2 N7 81.88(18)
C1 W1 C3 87.3(3)
C1 W1 C2 83.6(3)
C3 W1 C2 86.4(3)
C1 W1 N3 104.3(2)
C3 W1 N3 93.5(2)
C2 W1 N3 172.0(2)
C1 W1 N5 98.8(2)
C3 W1 N5 173.4(2)
C2 W1 N5 96.8(2)
N3 W1 N5 82.43(18)
C1 W1 N1 174.8(2)
C3 W1 N1 93.6(2)
C2 W1 N1 91.3(2)
N3 W1 N1 80.78(18)
N5 W1 N1 80.67(18)
C100 Se2 Au2 99.97(17)
C1 Se1 Au1 98.80(18)
C16 P1 C4 104.6(3)
C16 P1 C10 106.6(3)
C4 P1 C10 106.7(3)
C16 P1 Au1 109.57(19)
C4 P1 Au1 115.9(2)
C10 P1 Au1 112.9(2)
C115 P2 C109 106.4(3)
C115 P2 C101 106.7(3)
C109 P2 C101 107.5(3)
C115 P2 Au2 110.9(2)
C109 P2 Au2 111.0(2)
C101 P2 Au2 113.9(2)
C019 N3 N4 106.3(5)
C019 N3 W1 131.8(4)
N4 N3 W1 121.8(4)
C02B N4 N3 110.3(5)
C02B N4 B1 129.2(5)
N3 N4 B1 120.3(5)
C00Z N6 N5 109.6(5)
C00Z N6 B1 129.6(5)
N5 N6 B1 120.9(5)
C132 N7 N8 107.5(5)
C132 N7 W2 133.8(4)
N8 N7 W2 118.7(3)
C122 N11 N12 107.2(5)
C122 N11 W2 132.6(4)
N12 N11 W2 120.2(4)
C01E N5 N6 106.6(5)
C01E N5 W1 132.3(4)
N6 N5 W1 121.1(3)
C134 N8 N7 110.1(5)
C134 N8 B2 129.2(5)
N7 N8 B2 120.7(4)
C124 N12 N11 109.6(5)
C124 N12 B2 129.7(5)
N11 N12 B2 120.7(5)
C127 N9 N10 106.6(5)
C127 N9 W2 133.0(4)
N10 N9 W2 120.2(4)
C23 N1 N2 106.4(5)
C23 N1 W1 133.6(4)
N2 N1 W1 119.7(4)
C17 C16 C21 119.6(6)
C17 C16 P1 122.8(5)
C21 C16 P1 117.5(5)
C25 N2 N1 110.1(5)
C25 N2 B1 129.2(6)
N1 N2 B1 120.6(5)
C111 C110 C109 119.3(7)
C111 C110 H110 120.4
C109 C110 H110 120.4
C5 C4 C9 118.8(6)
C5 C4 P1 123.0(5)
C9 C4 P1 118.2(5)
C106 C101 C102 119.5(6)
C106 C101 P2 118.9(5)
C102 C101 P2 121.6(5)
C116 C115 C120 119.0(6)
C116 C115 P2 118.9(5)
C120 C115 P2 122.1(5)
C00Z C00V C01E 106.3(5)
C00Z C00V H00V 126.9
C01E C00V H00V 126.9
C15 C10 C11 120.3(6)
C15 C10 P1 122.9(5)
C11 C10 P1 116.8(5)
C10 C15 C14 119.6(7)
C10 C15 H15 120.2
C14 C15 H15 120.2
C129 N10 N9 110.1(5)
C129 N10 B2 129.9(5)
N9 N10 B2 120.0(5)
N6 C00Z C00V 107.7(5)
N6 C00Z C01U 123.5(6)
C00V C00Z C01U 128.8(6)
N9 C127 C128 109.5(6)
N9 C127 C126 122.5(6)
C128 C127 C126 128.0(6)
C101 C106 C105 120.7(6)
C101 C106 H106 119.6
C105 C106 H106 119.6
C12 C11 C10 119.9(7)
C12 C11 H11 120.0
C10 C11 H11 120.0
C114 C109 C110 119.3(6)
C114 C109 P2 118.6(5)
C110 C109 P2 122.1(5)
C16 C17 C18 119.5(6)
C16 C17 H17 120.2
C18 C17 H17 120.2
W2 C100 Se2 171.8(4)
N7 C132 C133 108.9(6)
N7 C132 C131 124.1(6)
C133 C132 C131 126.9(6)
N12 C124 C123 107.1(5)
N12 C124 C125 122.7(6)
C123 C124 C125 130.1(6)
C20 C21 C16 119.9(6)
C20 C21 H21 120.1
C16 C21 H21 120.1
N3 C019 C01K 109.2(6)
N3 C019 C02E 122.4(6)
C01K C019 C02E 128.4(6)
C8 C9 C4 120.6(7)
C8 C9 H9 119.7
C4 C9 H9 119.7
C01E C01B H01A 109.5
C01E C01B H01B 109.5
H01A C01B H01B 109.5
C01E C01B H01C 109.5
H01A C01B H01C 109.5
H01B C01B H01C 109.5
N8 C134 C133 106.8(6)
N8 C134 C135 123.3(6)
C133 C134 C135 129.9(6)
C104 C105 C106 119.0(6)
C104 C105 H105 120.5
C106 C105 H105 120.5
N5 C01E C00V 110.0(5)
N5 C01E C01B 122.7(6)
C00V C01E C01B 127.4(6)
O1 C2 W1 175.9(7)
C117 C116 C115 121.4(7)
C117 C116 H116 119.3
C115 C116 H116 119.3
C124 C123 C122 106.2(6)
C124 C123 H123 126.9
C122 C123 H123 126.9
C119 C120 C115 119.5(7)
C119 C120 H120 120.2
C115 C120 H120 120.2
C112 C111 C110 120.7(6)
C112 C111 H111 119.6
C110 C111 H111 119.6
C019 C01K C02B 106.5(6)
C019 C01K H01K 126.8
C02B C01K H01K 126.8
C6 C5 C4 119.5(7)
C6 C5 H5 120.2
C4 C5 H5 120.2
C122 C121 H12A 109.5
C122 C121 H12B 109.5
H12A C121 H12B 109.5
C122 C121 H12C 109.5
H12A C121 H12C 109.5
H12B C121 H12C 109.5
N1 C23 C24 109.2(6)
N1 C23 C22 122.8(6)
C24 C23 C22 128.0(6)
C124 C125 H12D 109.5
C124 C125 H12E 109.5
H12D C125 H12E 109.5
C124 C125 H12F 109.5
H12D C125 H12F 109.5
H12E C125 H12F 109.5
N10 C129 C128 107.4(6)
N10 C129 C130 122.1(6)
C128 C129 C130 130.5(6)
N2 C25 C24 107.2(6)
N2 C25 C26 122.7(7)
C24 C25 C26 130.1(7)
W1 C1 Se1 170.8(4)
N11 C122 C123 109.9(6)
N11 C122 C121 122.9(6)
C123 C122 C121 127.2(6)
C129 C128 C127 106.4(6)
C129 C128 H128 126.8
C127 C128 H128 126.8
C00Z C01U H01D 109.5
C00Z C01U H01E 109.5
H01D C01U H01E 109.5
C00Z C01U H01F 109.5
H01D C01U H01F 109.5
H01E C01U H01F 109.5
O4 C107 W2 176.6(7)
C9 C8 C7 120.7(7)
C9 C8 H8 119.6
C7 C8 H8 119.6
C127 C126 H12G 109.5
C127 C126 H12H 109.5
H12G C126 H12H 109.5
C127 C126 H12I 109.5
H12G C126 H12I 109.5
H12H C126 H12I 109.5
C113 C114 C109 120.7(6)
C113 C114 H114 119.6
C109 C114 H114 119.6
C111 C112 C113 120.4(7)
C111 C112 H112 119.8
C113 C112 H112 119.8
C25 C26 H26A 109.5
C25 C26 H26B 109.5
H26A C26 H26B 109.5
C25 C26 H26C 109.5
H26A C26 H26C 109.5
H26B C26 H26C 109.5
O3 C108 W2 177.4(6)
C19 C18 C17 120.8(7)
C19 C18 H18 119.6
C17 C18 H18 119.6
C134 C135 H13A 109.5
C134 C135 H13B 109.5
H13A C135 H13B 109.5
C134 C135 H13C 109.5
H13A C135 H13C 109.5
H13B C135 H13C 109.5
O2 C3 W1 178.2(6)
C134 C133 C132 106.7(6)
C134 C133 H133 126.6
C132 C133 H133 126.6
C112 C113 C114 119.5(7)
C112 C113 H113 120.2
C114 C113 H113 120.2
N8 B2 N12 109.6(5)
N8 B2 N10 110.4(5)
N12 B2 N10 108.6(5)
N8 B2 H2 109.4
N12 B2 H2 109.4
N10 B2 H2 109.4
C132 C131 H13D 109.5
C132 C131 H13E 109.5
H13D C131 H13E 109.5
C132 C131 H13F 109.5
H13D C131 H13F 109.5
H13E C131 H13F 109.5
C18 C19 C20 120.1(7)
C18 C19 H19 120.0
C20 C19 H19 120.0
C25 C24 C23 107.1(6)
C25 C24 H24 126.5
C23 C24 H24 126.5
N4 C02B C01K 107.6(6)
N4 C02B C02Q 121.7(6)
C01K C02B C02Q 130.6(7)
C13 C12 C11 120.2(8)
C13 C12 H12 119.9
C11 C12 H12 119.9
C15 C14 C13 120.0(7)
C15 C14 H14 120.0
C13 C14 H14 120.0
C019 C02E H02A 109.5
C019 C02E H02B 109.5
H02A C02E H02B 109.5
C019 C02E H02C 109.5
H02A C02E H02C 109.5
H02B C02E H02C 109.5
C129 C130 H13G 109.5
C129 C130 H13H 109.5
H13G C130 H13H 109.5
C129 C130 H13I 109.5
H13G C130 H13I 109.5
H13H C130 H13I 109.5
C21 C20 C19 120.1(7)
C21 C20 H20 120.0
C19 C20 H20 120.0
N4 B1 N6 109.0(5)
N4 B1 N2 107.5(5)
N6 B1 N2 109.5(5)
N4 B1 H1 110.3
N6 B1 H1 110.3
N2 B1 H1 110.3
C118 C119 C120 119.5(7)
C118 C119 H119 120.3
C120 C119 H119 120.3
C12 C13 C14 120.0(7)
C12 C13 H13 120.0
C14 C13 H13 120.0
C7 C6 C5 120.4(7)
C7 C6 H6 119.8
C5 C6 H6 119.8
C102 C103 C104 120.0(8)
C102 C103 H103 120.0
C104 C103 H103 120.0
C103 C104 C105 120.6(7)
C103 C104 H104 119.7
C105 C104 H104 119.7
C23 C22 H22A 109.5
C23 C22 H22B 109.5
H22A C22 H22B 109.5
C23 C22 H22C 109.5
H22A C22 H22C 109.5
H22B C22 H22C 109.5
C118 C117 C116 119.5(7)
C118 C117 H117 120.3
C116 C117 H117 120.3
C103 C102 C101 120.0(7)
C103 C102 H102 120.0
C101 C102 H102 120.0
C02B C02Q H02D 109.5
C02B C02Q H02E 109.5
H02D C02Q H02E 109.5
C02B C02Q H02F 109.5
H02D C02Q H02F 109.5
H02E C02Q H02F 109.5
C117 C118 C119 121.1(7)
C117 C118 H118 119.4
C119 C118 H118 119.4
C8 C7 C6 119.9(7)
C8 C7 H7 120.1
C6 C7 H7 120.1
Cl4 C200 Cl2 123.7(9)
Cl3 C200 Cl1 93.2(13)
Cl3 C200 H20A 113.1
Cl1 C200 H20A 113.1
Cl3 C200 H20B 113.1
Cl1 C200 H20B 113.1
H20A C200 H20B 110.5

loop_
_geom_bond_atom_site_label_1
_geom_bond_atom_site_label_2
_geom_bond_distance
Au2 P2 2.2631(15)
Au2 Se2 2.4080(7)
Au1 P1 2.2633(14)
Au1 Se1 2.4064(7)
W2 C100 1.826(6)
W2 C108 1.987(7)
W2 C107 1.988(7)
W2 N11 2.236(5)
W2 N9 2.241(5)
W2 N7 2.301(5)
W1 C1 1.826(6)
W1 C3 1.978(7)
W1 C2 2.000(7)
W1 N3 2.223(5)
W1 N5 2.226(5)
W1 N1 2.309(5)
Se2 C100 1.854(6)
Se1 C1 1.866(6)
P1 C16 1.809(6)
P1 C4 1.811(6)
P1 C10 1.814(6)
P2 C115 1.805(6)
P2 C109 1.813(6)
P2 C101 1.815(6)
N3 C019 1.355(8)
N3 N4 1.373(7)
N4 C02B 1.336(8)
N4 B1 1.536(8)
N6 C00Z 1.348(8)
N6 N5 1.376(7)
N6 B1 1.544(8)
N7 C132 1.333(8)
N7 N8 1.367(7)
N11 C122 1.329(8)
N11 N12 1.360(7)
N5 C01E 1.334(8)
Cl3 C200 1.693(17)
N8 C134 1.358(8)
N8 B2 1.527(8)
N12 C124 1.358(8)
N12 B2 1.539(8)
N9 C127 1.334(8)
N9 N10 1.370(7)
N1 C23 1.347(8)
N1 N2 1.366(7)
O1 C2 1.140(8)
C16 C17 1.388(9)
C16 C21 1.396(9)
N2 C25 1.349(8)
N2 B1 1.553(8)
O3 C108 1.160(9)
O2 C3 1.159(9)
O4 C107 1.151(9)
Cl1 C200 1.810(13)
C110 C111 1.392(10)
C110 C109 1.396(9)
C110 H110 0.9300
C4 C5 1.393(9)
C4 C9 1.398(9)
C101 C106 1.371(9)
C101 C102 1.393(10)
C115 C116 1.389(9)
C115 C120 1.403(9)
C00V C00Z 1.375(9)
C00V C01E 1.384(9)
C00V H00V 0.9300
C10 C15 1.383(9)
C10 C11 1.396(9)
C15 C14 1.390(9)
C15 H15 0.9300
N10 C129 1.338(8)
N10 B2 1.544(8)
C00Z C01U 1.498(8)
C127 C128 1.386(10)
C127 C126 1.495(9)
C106 C105 1.384(9)
C106 H106 0.9300
C11 C12 1.384(10)
C11 H11 0.9300
C109 C114 1.392(9)
C17 C18 1.389(9)
C17 H17 0.9300
C132 C133 1.403(10)
C132 C131 1.499(10)
C124 C123 1.379(10)
C124 C125 1.488(9)
C21 C20 1.383(10)
C21 H21 0.9300
C019 C01K 1.384(10)
C019 C02E 1.467(10)
C9 C8 1.361(10)
C9 H9 0.9300
C01B C01E 1.496(9)
C01B H01A 0.9600
C01B H01B 0.9600
C01B H01C 0.9600
C134 C133 1.380(10)
C134 C135 1.496(9)
C105 C104 1.383(11)
C105 H105 0.9300
C116 C117 1.380(10)
C116 H116 0.9300
C123 C122 1.384(9)
C123 H123 0.9300
C120 C119 1.400(10)
C120 H120 0.9300
C111 C112 1.373(11)
C111 H111 0.9300
C01K C02B 1.385(10)
C01K H01K 0.9300
C5 C6 1.391(10)
C5 H5 0.9300
C121 C122 1.494(9)
C121 H12A 0.9600
C121 H12B 0.9600
C121 H12C 0.9600
C23 C24 1.381(10)
C23 C22 1.490(10)
C125 H12D 0.9600
C125 H12E 0.9600
C125 H12F 0.9600
C129 C128 1.375(10)
C129 C130 1.512(9)
C25 C24 1.368(11)
C25 C26 1.493(10)
C128 H128 0.9300
C01U H01D 0.9600
C01U H01E 0.9600
C01U H01F 0.9600
C8 C7 1.372(12)
C8 H8 0.9300
C126 H12G 0.9600
C126 H12H 0.9600
C126 H12I 0.9600
C114 C113 1.384(10)
C114 H114 0.9300
C112 C113 1.382(11)
C112 H112 0.9300
C26 H26A 0.9600
C26 H26B 0.9600
C26 H26C 0.9600
C18 C19 1.364(11)
C18 H18 0.9300
C135 H13A 0.9600
C135 H13B 0.9600
C135 H13C 0.9600
C133 H133 0.9300
C113 H113 0.9300
B2 H2 0.9800
C131 H13D 0.9600
C131 H13E 0.9600
C131 H13F 0.9600
C19 C20 1.386(11)
C19 H19 0.9300
C24 H24 0.9300
C02B C02Q 1.510(10)
C12 C13 1.380(12)
C12 H12 0.9300
C14 C13 1.401(12)
C14 H14 0.9300
C02E H02A 0.9600
C02E H02B 0.9600
C02E H02C 0.9600
C130 H13G 0.9600
C130 H13H 0.9600
C130 H13I 0.9600
C20 H20 0.9300
B1 H1 0.9800
C119 C118 1.392(12)
C119 H119 0.9300
C13 H13 0.9300
C6 C7 1.374(12)
C6 H6 0.9300
C103 C102 1.370(11)
C103 C104 1.374(12)
C103 H103 0.9300
C104 H104 0.9300
C22 H22A 0.9600
C22 H22B 0.9600
C22 H22C 0.9600
C117 C118 1.367(12)
C117 H117 0.9300
C102 H102 0.9300
C02Q H02D 0.9600
C02Q H02E 0.9600
C02Q H02F 0.9600
C118 H118 0.9300
C7 H7 0.9300
Cl2 C200 1.665(16)
C200 Cl4 1.664(19)
C200 H20A 0.9700
C200 H20B 0.9700
